data_2311977
loop_
_publ_author_name
'Urushihara, Daisuke'
'Asaka, Toru'
'Fukuda, Koichiro'
'Sakurai, Hiroya'

_publ_section_title
;
 High-pressure synthesis and crystal structure of the strontium tungstate
 Sr<sub>3</sub>W<sub>2</sub>O<sub>9</sub>.
;
_journal_coeditor_code QP3004
_journal_issue 'Pt 2'
_journal_name_full 'Acta crystallographica. Section C, Structural chemistry'
_journal_page_first 120
_journal_page_last 124
_journal_paper_doi 10.1107/S2053229617017879
_journal_volume 74
_journal_year 2018
_chemical_formula_iupac 'Sr3 W2 O9'
_chemical_formula_moiety 'Sr3 W2 O9'
_chemical_formula_sum 'O9 Sr3 W2'
_chemical_formula_weight 774.6
_chemical_name_systematic
;
Strontium tungstate
;
_space_group_IT_number 15
_space_group_name_Hall '-C 2yc'
_space_group_name_H-M_alt 'C 1 2/c 1'
_symmetry_cell_setting monoclinic
_symmetry_space_group_name_Hall '-C 2yc'
_symmetry_space_group_name_H-M 'C 1 2/c 1'
_cell_angle_alpha 90
_cell_angle_beta 103.497(6)
_cell_angle_gamma 90
_cell_formula_units_Z 4
_cell_length_a 9.637(3)
_cell_length_b 5.564(5)
_cell_length_c 13.763(2)
_cell_measurement_reflns_used 3874
_cell_measurement_temperature 298
_cell_measurement_theta_max 30.48
_cell_measurement_theta_min 3.04
_cell_volume 717.6(7)
_computing_cell_refinement
;
SAINT (Bruker, 2015)
;
_computing_data_collection
;
APEX2 (Bruker, 2015)
;
_computing_data_reduction
;
SAINT (Bruker, 2015)
;
_computing_molecular_graphics
;
VESTA (Momma & Izumi, 2011)
;
_computing_structure_refinement
;
JANA2006 (Pet\<r\'i\<cek <i>et al.</i>, 2014)
;
_computing_structure_solution
;
SUPERFLIP (Palatinus & Chapuis, 2007)
;
_diffrn_ambient_temperature 298
_diffrn_measured_fraction_theta_full 1
_diffrn_measured_fraction_theta_max 1
_diffrn_measurement_device 'four-circle diffractometer'
_diffrn_measurement_device_type 'Bruker CCD'
_diffrn_measurement_method '\f and \w scans'
_diffrn_radiation_monochromator graphite
_diffrn_radiation_source 'X-ray tube'
_diffrn_radiation_type 'Mo K\a'
_diffrn_radiation_wavelength 0.71073
_diffrn_reflns_av_R_equivalents 0.022
_diffrn_reflns_limit_h_max 9
_diffrn_reflns_limit_h_min -13
_diffrn_reflns_limit_k_max 7
_diffrn_reflns_limit_k_min -7
_diffrn_reflns_limit_l_max 19
_diffrn_reflns_limit_l_min -19
_diffrn_reflns_number 3874
_diffrn_reflns_theta_full 30.48
_diffrn_reflns_theta_max 30.48
_diffrn_reflns_theta_min 3.04
_exptl_absorpt_coefficient_mu 54.122
_exptl_absorpt_correction_T_max 0.2295
_exptl_absorpt_correction_T_min 0.0891
_exptl_absorpt_correction_type multi-scan
_exptl_absorpt_process_details
;
(SADABS; Bruker, 2015)
;
_exptl_crystal_colour colourless
_exptl_crystal_density_diffrn 7.1695
_exptl_crystal_description prism
_exptl_crystal_F_000 1336
_exptl_crystal_size_max 0.120
_exptl_crystal_size_mid 0.059
_exptl_crystal_size_min 0.057
_refine_diff_density_max 0.67
_refine_diff_density_min -0.81
_refine_ls_extinction_coef 93(7)
_refine_ls_extinction_method
;
B-C type 1 Gaussian isotropic (Becker & Coppens, 1974)
;
_refine_ls_goodness_of_fit_ref 1.18
_refine_ls_number_constraints 0
_refine_ls_number_parameters 45
_refine_ls_number_reflns 1086
_refine_ls_number_restraints 0
_refine_ls_R_factor_all 0.0226
_refine_ls_R_factor_gt 0.0175
_refine_ls_shift/su_max 0.0110
_refine_ls_shift/su_mean 0.0036
_refine_ls_structure_factor_coef Fsqd
_refine_ls_weighting_details w=1/(\s^2^(I)+0.0004I^2^)
_refine_ls_weighting_scheme sigma
_refine_ls_wR_factor_gt 0.0454
_refine_ls_wR_factor_ref 0.0481
_reflns_number_gt 901
_reflns_number_total 1086
_reflns_threshold_expression I>2\s(I)
_cod_data_source_file qp3004sup1.cif
_cod_data_source_block 298K
_cod_original_sg_symbol_H-M 'C 2/c'
_cod_database_code 2311977

loop_
_space_group_symop_id
_space_group_symop_operation_xyz
1 x,y,z
2 -x,y,-z+1/2
3 -x+1/2,-y+1/2,-z
4 x+1/2,-y+1/2,z+1/2
5 x+1/2,y+1/2,z
6 -x+1/2,y+1/2,-z+1/2
7 -x,-y,-z
8 x,-y,z+1/2

loop_
_atom_site_type_symbol
_atom_site_label
_atom_site_fract_x
_atom_site_fract_y
_atom_site_fract_z
_atom_site_U_iso_or_equiv
_atom_site_adp_type
_atom_site_calc_flag
_atom_site_occupancy
Sr Sr1 0 0.24688(17) 0.25 0.0091(7) Uani d 1
Sr Sr2 0.1044(3) 0.25091(14) 0.56530(4) 0.0108(5) Uani d 1
W W1 0.30110(8) 0.24703(4) 0.155199(12) 0.0058(2) Uani d 1
O O1a 0 0.7663(13) 0.25 0.017(3) Uiso d 1
O O1b 0.2409(6) 0.4662(9) 0.2554(4) 0.0154(13) Uiso d 1
O O2a 0.1146(11) 0.2148(11) 0.0910(6) 0.0100(14) Uiso d 1
O O2b 0.1561(10) 0.0113(10) 0.4090(4) 0.0075(12) Uiso d 1
O O2c 0.3735(10) 0.0197(10) 0.0882(4) 0.0095(12) Uiso d 1

loop_
_atom_site_aniso_label
_atom_site_aniso_U_11
_atom_site_aniso_U_22
_atom_site_aniso_U_33
_atom_site_aniso_U_12
_atom_site_aniso_U_13
_atom_site_aniso_U_23
_atom_site_aniso_type_symbol
Sr1 0.0085(14) 0.0080(13) 0.0096(3) 0 -0.0003(13) 0 Sr
Sr2 0.0111(10) 0.0098(9) 0.01092(18) 0.0004(3) 0.0019(9) 0.0008(2) Sr
W1 0.0054(5) 0.0064(5) 0.00503(11) -0.00004(14) 0.0001(4) 0.00004(12) W

loop_
_atom_type_symbol
_atom_type_scat_dispersion_real
_atom_type_scat_dispersion_imag
_atom_type_scat_source
O 0.0106 0.0060 'International Tables Vol C tables 4.2.6.8 and 6.1.1.1'
Sr -1.5307 3.2498 'International Tables Vol C tables 4.2.6.8 and 6.1.1.1'
W -0.8490 6.8722 'International Tables Vol C tables 4.2.6.8 and 6.1.1.1'

loop_
_geom_angle_atom_site_label_1
_geom_angle_atom_site_label_2
_geom_angle_atom_site_label_3
_geom_angle_site_symmetry_1
_geom_angle_site_symmetry_3
_geom_angle
Sr2 Sr1 Sr2 . 2_555 179.40(3)
Sr2 Sr1 Sr2 . 3_556 52.57(5)
Sr2 Sr1 Sr2 . 7_556 52.52(3)
Sr2 Sr1 Sr2 . 7_566 52.18(3)
Sr2 Sr1 Sr2 . 4_454 127.43(5)
Sr2 Sr1 Sr2 . 8_554 128.01(4)
Sr2 Sr1 Sr2 . 8_564 127.30(4)
Sr2 Sr1 W1 . . 111.68(4)
Sr2 Sr1 W1 . 5_445 111.75(3)
Sr2 Sr1 W1 . 5_455 111.22(3)
Sr2 Sr1 W1 . 2_555 68.32(4)
Sr2 Sr1 W1 . 6_545 68.77(3)
Sr2 Sr1 W1 . 6_555 68.26(3)
Sr2 Sr1 O1a . 1_545 90.302(17)
Sr2 Sr1 O1a . . 89.698(17)
Sr2 Sr1 O1b . . 88.35(12)
Sr2 Sr1 O1b . 5_445 88.68(11)
Sr2 Sr1 O1b . 2_555 91.37(12)
Sr2 Sr1 O1b . 6_545 91.64(11)
Sr2 Sr1 O2a . . 142.69(18)
Sr2 Sr1 O2a . 2_555 37.37(18)
Sr2 Sr1 O2b . . 38.01(15)
Sr2 Sr1 O2b . 2_555 142.47(15)
Sr2 Sr1 O2c . 5_455 141.97(14)
Sr2 Sr1 O2c . 6_555 37.48(14)
Sr2 Sr1 Sr2 2_555 3_556 127.43(5)
Sr2 Sr1 Sr2 2_555 7_556 128.01(4)
Sr2 Sr1 Sr2 2_555 7_566 127.30(4)
Sr2 Sr1 Sr2 2_555 4_454 52.57(5)
Sr2 Sr1 Sr2 2_555 8_554 52.52(3)
Sr2 Sr1 Sr2 2_555 8_564 52.18(3)
Sr2 Sr1 W1 2_555 . 68.32(4)
Sr2 Sr1 W1 2_555 5_445 68.77(3)
Sr2 Sr1 W1 2_555 5_455 68.26(3)
Sr2 Sr1 W1 2_555 2_555 111.68(4)
Sr2 Sr1 W1 2_555 6_545 111.75(3)
Sr2 Sr1 W1 2_555 6_555 111.22(3)
Sr2 Sr1 O1a 2_555 1_545 90.302(17)
Sr2 Sr1 O1a 2_555 . 89.698(17)
Sr2 Sr1 O1b 2_555 . 91.37(12)
Sr2 Sr1 O1b 2_555 5_445 91.64(11)
Sr2 Sr1 O1b 2_555 2_555 88.35(12)
Sr2 Sr1 O1b 2_555 6_545 88.68(11)
Sr2 Sr1 O2a 2_555 . 37.37(18)
Sr2 Sr1 O2a 2_555 2_555 142.69(18)
Sr2 Sr1 O2b 2_555 . 142.47(15)
Sr2 Sr1 O2b 2_555 2_555 38.01(15)
Sr2 Sr1 O2c 2_555 5_455 37.48(14)
Sr2 Sr1 O2c 2_555 6_555 141.97(14)
Sr2 Sr1 Sr2 3_556 7_556 86.76(4)
Sr2 Sr1 Sr2 3_556 7_566 86.54(4)
Sr2 Sr1 Sr2 3_556 4_454 179.65(3)
Sr2 Sr1 Sr2 3_556 8_554 93.48(4)
Sr2 Sr1 Sr2 3_556 8_564 93.23(4)
Sr2 Sr1 W1 3_556 . 59.11(3)
Sr2 Sr1 W1 3_556 5_445 126.58(4)
Sr2 Sr1 W1 3_556 5_455 126.22(4)
Sr2 Sr1 W1 3_556 2_555 120.89(3)
Sr2 Sr1 W1 3_556 6_545 53.76(3)
Sr2 Sr1 W1 3_556 6_555 53.43(3)
Sr2 Sr1 O1a 3_556 1_545 90.173(18)
Sr2 Sr1 O1a 3_556 . 89.827(18)
Sr2 Sr1 O1b 3_556 . 44.03(11)
Sr2 Sr1 O1b 3_556 5_445 131.32(10)
Sr2 Sr1 O1b 3_556 2_555 135.74(12)
Sr2 Sr1 O1b 3_556 6_545 48.92(10)
Sr2 Sr1 O2a 3_556 . 90.26(18)
Sr2 Sr1 O2a 3_556 2_555 89.76(18)
Sr2 Sr1 O2b 3_556 . 39.38(18)
Sr2 Sr1 O2b 3_556 2_555 140.89(18)
Sr2 Sr1 O2c 3_556 5_455 133.16(18)
Sr2 Sr1 O2c 3_556 6_555 46.57(18)
Sr2 Sr1 Sr2 7_556 7_566 86.75(6)
Sr2 Sr1 Sr2 7_556 4_454 93.48(4)
Sr2 Sr1 Sr2 7_556 8_554 93.50(6)
Sr2 Sr1 Sr2 7_556 8_564 179.75(3)
Sr2 Sr1 W1 7_556 . 126.37(5)
Sr2 Sr1 W1 7_556 5_445 59.23(4)
Sr2 Sr1 W1 7_556 5_455 126.26(5)
Sr2 Sr1 W1 7_556 2_555 53.65(4)
Sr2 Sr1 W1 7_556 6_545 53.75(5)
Sr2 Sr1 W1 7_556 6_555 120.77(4)
Sr2 Sr1 O1a 7_556 1_545 46.75(3)
Sr2 Sr1 O1a 7_556 . 133.25(3)
Sr2 Sr1 O1b 7_556 . 130.78(12)
Sr2 Sr1 O1b 7_556 5_445 44.57(10)
Sr2 Sr1 O1b 7_556 2_555 89.31(13)
Sr2 Sr1 O1b 7_556 6_545 89.40(12)
Sr2 Sr1 O2a 7_556 . 132.79(13)
Sr2 Sr1 O2a 7_556 2_555 39.64(12)
Sr2 Sr1 O2b 7_556 . 47.8(2)
Sr2 Sr1 O2b 7_556 2_555 90.19(15)
Sr2 Sr1 O2c 7_556 5_455 139.7(2)
Sr2 Sr1 O2c 7_556 6_555 89.91(14)
Sr2 Sr1 Sr2 7_566 4_454 93.23(4)
Sr2 Sr1 Sr2 7_566 8_554 179.75(3)
Sr2 Sr1 Sr2 7_566 8_564 92.99(6)
Sr2 Sr1 W1 7_566 . 126.18(5)
Sr2 Sr1 W1 7_566 5_445 126.42(5)
Sr2 Sr1 W1 7_566 5_455 59.04(4)
Sr2 Sr1 W1 7_566 2_555 53.80(4)
Sr2 Sr1 W1 7_566 6_545 120.95(4)
Sr2 Sr1 W1 7_566 6_555 53.57(5)
Sr2 Sr1 O1a 7_566 1_545 133.50(3)
Sr2 Sr1 O1a 7_566 . 46.50(3)
Sr2 Sr1 O1b 7_566 . 90.53(13)
Sr2 Sr1 O1b 7_566 5_445 90.78(12)
Sr2 Sr1 O1b 7_566 2_555 49.21(12)
Sr2 Sr1 O1b 7_566 6_545 135.45(10)
Sr2 Sr1 O2a 7_566 . 140.11(13)
Sr2 Sr1 O2a 7_566 2_555 47.46(13)
Sr2 Sr1 O2b 7_566 . 89.98(15)
Sr2 Sr1 O2b 7_566 2_555 132.24(19)
Sr2 Sr1 O2c 7_566 5_455 89.90(15)
Sr2 Sr1 O2c 7_566 6_555 40.3(2)
Sr2 Sr1 Sr2 4_454 8_554 86.76(4)
Sr2 Sr1 Sr2 4_454 8_564 86.54(4)
Sr2 Sr1 W1 4_454 . 120.89(3)
Sr2 Sr1 W1 4_454 5_445 53.76(3)
Sr2 Sr1 W1 4_454 5_455 53.43(3)
Sr2 Sr1 W1 4_454 2_555 59.11(3)
Sr2 Sr1 W1 4_454 6_545 126.58(4)
Sr2 Sr1 W1 4_454 6_555 126.22(4)
Sr2 Sr1 O1a 4_454 1_545 90.173(18)
Sr2 Sr1 O1a 4_454 . 89.827(18)
Sr2 Sr1 O1b 4_454 . 135.74(12)
Sr2 Sr1 O1b 4_454 5_445 48.92(10)
Sr2 Sr1 O1b 4_454 2_555 44.03(11)
Sr2 Sr1 O1b 4_454 6_545 131.32(10)
Sr2 Sr1 O2a 4_454 . 89.76(18)
Sr2 Sr1 O2a 4_454 2_555 90.26(18)
Sr2 Sr1 O2b 4_454 . 140.89(18)
Sr2 Sr1 O2b 4_454 2_555 39.38(18)
Sr2 Sr1 O2c 4_454 5_455 46.57(18)
Sr2 Sr1 O2c 4_454 6_555 133.16(18)
Sr2 Sr1 Sr2 8_554 8_564 86.75(6)
Sr2 Sr1 W1 8_554 . 53.65(4)
Sr2 Sr1 W1 8_554 5_445 53.75(5)
Sr2 Sr1 W1 8_554 5_455 120.77(4)
Sr2 Sr1 W1 8_554 2_555 126.37(5)
Sr2 Sr1 W1 8_554 6_545 59.23(4)
Sr2 Sr1 W1 8_554 6_555 126.26(5)
Sr2 Sr1 O1a 8_554 1_545 46.75(3)
Sr2 Sr1 O1a 8_554 . 133.25(3)
Sr2 Sr1 O1b 8_554 . 89.31(13)
Sr2 Sr1 O1b 8_554 5_445 89.40(12)
Sr2 Sr1 O1b 8_554 2_555 130.78(12)
Sr2 Sr1 O1b 8_554 6_545 44.57(10)
Sr2 Sr1 O2a 8_554 . 39.64(12)
Sr2 Sr1 O2a 8_554 2_555 132.79(13)
Sr2 Sr1 O2b 8_554 . 90.19(15)
Sr2 Sr1 O2b 8_554 2_555 47.8(2)
Sr2 Sr1 O2c 8_554 5_455 89.91(14)
Sr2 Sr1 O2c 8_554 6_555 139.7(2)
Sr2 Sr1 W1 8_564 . 53.80(4)
Sr2 Sr1 W1 8_564 5_445 120.95(4)
Sr2 Sr1 W1 8_564 5_455 53.57(5)
Sr2 Sr1 W1 8_564 2_555 126.18(5)
Sr2 Sr1 W1 8_564 6_545 126.42(5)
Sr2 Sr1 W1 8_564 6_555 59.04(4)
Sr2 Sr1 O1a 8_564 1_545 133.50(3)
Sr2 Sr1 O1a 8_564 . 46.50(3)
Sr2 Sr1 O1b 8_564 . 49.21(12)
Sr2 Sr1 O1b 8_564 5_445 135.45(10)
Sr2 Sr1 O1b 8_564 2_555 90.53(13)
Sr2 Sr1 O1b 8_564 6_545 90.78(12)
Sr2 Sr1 O2a 8_564 . 47.46(13)
Sr2 Sr1 O2a 8_564 2_555 140.11(13)
Sr2 Sr1 O2b 8_564 . 132.24(19)
Sr2 Sr1 O2b 8_564 2_555 89.98(15)
Sr2 Sr1 O2c 8_564 5_455 40.3(2)
Sr2 Sr1 O2c 8_564 6_555 89.90(15)
W1 Sr1 W1 . 5_445 107.39(3)
W1 Sr1 W1 . 5_455 107.36(3)
W1 Sr1 W1 . 2_555 180.0(5)
W1 Sr1 W1 . 6_545 72.63(2)
W1 Sr1 W1 . 6_555 72.62(2)
W1 Sr1 O1a . 1_545 90.012(19)
W1 Sr1 O1a . . 89.988(19)
W1 Sr1 O1b . . 35.77(12)
W1 Sr1 O1b . 5_445 143.01(11)
W1 Sr1 O1b . 2_555 144.21(13)
W1 Sr1 O1b . 6_545 37.01(11)
W1 Sr1 O2a . . 31.35(18)
W1 Sr1 O2a . 2_555 148.65(18)
W1 Sr1 O2b . . 87.0(2)
W1 Sr1 O2b . 2_555 93.0(2)
W1 Sr1 O2c . 5_455 87.0(2)
W1 Sr1 O2c . 6_555 93.0(2)
W1 Sr1 W1 5_445 5_455 107.19(5)
W1 Sr1 W1 5_445 2_555 72.63(2)
W1 Sr1 W1 5_445 6_545 72.83(6)
W1 Sr1 W1 5_445 6_555 180.0(5)
W1 Sr1 O1a 5_445 1_545 36.41(3)
W1 Sr1 O1a 5_445 . 143.59(3)
W1 Sr1 O1b 5_445 . 143.01(13)
W1 Sr1 O1b 5_445 5_445 35.74(11)
W1 Sr1 O1b 5_445 2_555 87.37(12)
W1 Sr1 O1b 5_445 6_545 87.86(11)
W1 Sr1 O2a 5_445 . 86.39(15)
W1 Sr1 O2a 5_445 2_555 87.50(14)
W1 Sr1 O2b 5_445 . 94.01(15)
W1 Sr1 O2b 5_445 2_555 31.22(13)
W1 Sr1 O2c 5_445 5_455 92.08(14)
W1 Sr1 O2c 5_445 6_555 148.99(15)
W1 Sr1 W1 5_455 2_555 72.62(2)
W1 Sr1 W1 5_455 6_545 180.0(5)
W1 Sr1 W1 5_455 6_555 72.80(6)
W1 Sr1 O1a 5_455 1_545 143.60(3)
W1 Sr1 O1a 5_455 . 36.40(3)
W1 Sr1 O1b 5_455 . 92.61(12)
W1 Sr1 O1b 5_455 5_445 92.15(11)
W1 Sr1 O1b 5_455 2_555 37.00(12)
W1 Sr1 O1b 5_455 6_545 144.26(11)
W1 Sr1 O2a 5_455 . 92.50(14)
W1 Sr1 O2a 5_455 2_555 93.61(15)
W1 Sr1 O2b 5_455 . 148.77(13)
W1 Sr1 O2b 5_455 2_555 86.01(14)
W1 Sr1 O2c 5_455 5_455 31.02(15)
W1 Sr1 O2c 5_455 6_555 87.91(15)
W1 Sr1 W1 2_555 6_545 107.39(3)
W1 Sr1 W1 2_555 6_555 107.36(3)
W1 Sr1 O1a 2_555 1_545 90.012(19)
W1 Sr1 O1a 2_555 . 89.988(19)
W1 Sr1 O1b 2_555 . 144.21(13)
W1 Sr1 O1b 2_555 5_445 37.01(11)
W1 Sr1 O1b 2_555 2_555 35.77(12)
W1 Sr1 O1b 2_555 6_545 143.01(11)
W1 Sr1 O2a 2_555 . 148.65(18)
W1 Sr1 O2a 2_555 2_555 31.35(18)
W1 Sr1 O2b 2_555 . 93.0(2)
W1 Sr1 O2b 2_555 2_555 87.0(2)
W1 Sr1 O2c 2_555 5_455 93.0(2)
W1 Sr1 O2c 2_555 6_555 87.0(2)
W1 Sr1 W1 6_545 6_555 107.19(5)
W1 Sr1 O1a 6_545 1_545 36.41(3)
W1 Sr1 O1a 6_545 . 143.59(3)
W1 Sr1 O1b 6_545 . 87.37(12)
W1 Sr1 O1b 6_545 5_445 87.86(11)
W1 Sr1 O1b 6_545 2_555 143.01(13)
W1 Sr1 O1b 6_545 6_545 35.74(11)
W1 Sr1 O2a 6_545 . 87.50(14)
W1 Sr1 O2a 6_545 2_555 86.39(15)
W1 Sr1 O2b 6_545 . 31.22(13)
W1 Sr1 O2b 6_545 2_555 94.01(15)
W1 Sr1 O2c 6_545 5_455 148.99(15)
W1 Sr1 O2c 6_545 6_555 92.08(14)
W1 Sr1 O1a 6_555 1_545 143.60(3)
W1 Sr1 O1a 6_555 . 36.40(3)
W1 Sr1 O1b 6_555 . 37.00(12)
W1 Sr1 O1b 6_555 5_445 144.26(11)
W1 Sr1 O1b 6_555 2_555 92.61(12)
W1 Sr1 O1b 6_555 6_545 92.15(11)
W1 Sr1 O2a 6_555 . 93.61(15)
W1 Sr1 O2a 6_555 2_555 92.50(14)
W1 Sr1 O2b 6_555 . 86.01(14)
W1 Sr1 O2b 6_555 2_555 148.77(13)
W1 Sr1 O2c 6_555 5_455 87.91(15)
W1 Sr1 O2c 6_555 6_555 31.02(15)
O1a Sr1 O1a 1_545 . 180.0(5)
O1a Sr1 O1b 1_545 . 117.89(12)
O1a Sr1 O1b 1_545 5_445 58.16(11)
O1a Sr1 O1b 1_545 2_555 117.89(12)
O1a Sr1 O1b 1_545 6_545 58.16(11)
O1a Sr1 O2a 1_545 . 86.20(12)
O1a Sr1 O2a 1_545 2_555 86.20(12)
O1a Sr1 O2b 1_545 . 60.80(12)
O1a Sr1 O2b 1_545 2_555 60.80(12)
O1a Sr1 O2c 1_545 5_455 123.72(12)
O1a Sr1 O2c 1_545 6_555 123.72(12)
O1a Sr1 O1b . . 62.11(12)
O1a Sr1 O1b . 5_445 121.84(11)
O1a Sr1 O1b . 2_555 62.11(12)
O1a Sr1 O1b . 6_545 121.84(11)
O1a Sr1 O2a . . 93.80(12)
O1a Sr1 O2a . 2_555 93.80(12)
O1a Sr1 O2b . . 119.20(12)
O1a Sr1 O2b . 2_555 119.20(12)
O1a Sr1 O2c . 5_455 56.28(12)
O1a Sr1 O2c . 6_555 56.28(12)
O1b Sr1 O1b . 5_445 175.05(15)
O1b Sr1 O1b . 2_555 124.22(17)
O1b Sr1 O1b . 6_545 59.82(16)
O1b Sr1 O2a . . 61.3(2)
O1b Sr1 O2a . 2_555 122.9(2)
O1b Sr1 O2b . . 83.1(2)
O1b Sr1 O2b . 2_555 125.2(2)
O1b Sr1 O2c . 5_455 89.4(2)
O1b Sr1 O2c . 6_555 59.4(2)
O1b Sr1 O1b 5_445 2_555 59.82(16)
O1b Sr1 O1b 5_445 6_545 116.33(16)
O1b Sr1 O2a 5_445 . 119.84(19)
O1b Sr1 O2a 5_445 2_555 55.43(19)
O1b Sr1 O2b 5_445 . 92.1(2)
O1b Sr1 O2b 5_445 2_555 56.5(2)
O1b Sr1 O2c 5_445 5_455 95.4(2)
O1b Sr1 O2c 5_445 6_555 119.5(2)
O1b Sr1 O1b 2_555 6_545 175.05(15)
O1b Sr1 O2a 2_555 . 122.9(2)
O1b Sr1 O2a 2_555 2_555 61.3(2)
O1b Sr1 O2b 2_555 . 125.2(2)
O1b Sr1 O2b 2_555 2_555 83.1(2)
O1b Sr1 O2c 2_555 5_455 59.4(2)
O1b Sr1 O2c 2_555 6_555 89.4(2)
O1b Sr1 O2a 6_545 . 55.43(19)
O1b Sr1 O2a 6_545 2_555 119.84(19)
O1b Sr1 O2b 6_545 . 56.5(2)
O1b Sr1 O2b 6_545 2_555 92.1(2)
O1b Sr1 O2c 6_545 5_455 119.5(2)
O1b Sr1 O2c 6_545 6_555 95.4(2)
O2a Sr1 O2a . 2_555 172.40(18)
O2a Sr1 O2b . . 111.9(2)
O2a Sr1 O2b . 2_555 64.1(3)
O2a Sr1 O2c . 5_455 64.2(2)
O2a Sr1 O2c . 6_555 120.6(3)
O2a Sr1 O2b 2_555 . 64.1(3)
O2a Sr1 O2b 2_555 2_555 111.9(2)
O2a Sr1 O2c 2_555 5_455 120.6(3)
O2a Sr1 O2c 2_555 6_555 64.2(2)
O2b Sr1 O2b . 2_555 121.59(18)
O2b Sr1 O2c . 5_455 172.5(3)
O2b Sr1 O2c . 6_555 63.27(18)
O2b Sr1 O2c 2_555 5_455 63.27(18)
O2b Sr1 O2c 2_555 6_555 172.5(3)
O2c Sr1 O2c 5_455 6_555 112.57(18)
Sr1 Sr2 Sr1 . 3_556 127.43(7)
Sr1 Sr2 Sr1 . 7_556 127.48(4)
Sr1 Sr2 Sr1 . 7_566 127.82(4)
Sr1 Sr2 Sr2 . 3_556 61.46(3)
Sr1 Sr2 Sr2 . 7_556 61.25(3)
Sr1 Sr2 Sr2 . 7_566 61.64(3)
Sr1 Sr2 W1 . 2_555 47.405(18)
Sr1 Sr2 W1 . 6_545 47.34(3)
Sr1 Sr2 W1 . 6_555 47.54(3)
Sr1 Sr2 W1 . 3_556 179.69(8)
Sr1 Sr2 W1 . 4_455 110.63(6)
Sr1 Sr2 W1 . 8_555 110.28(4)
Sr1 Sr2 W1 . 8_565 110.69(4)
Sr1 Sr2 O1a . 7_566 147.12(9)
Sr1 Sr2 O1b . 3_556 147.43(13)
Sr1 Sr2 O1b . 8_565 146.10(11)
Sr1 Sr2 O2a . 2_555 37.9(2)
Sr1 Sr2 O2a . 8_555 97.25(18)
Sr1 Sr2 O2a . 8_565 96.90(15)
Sr1 Sr2 O2b . . 38.26(14)
Sr1 Sr2 O2b . 3_556 97.64(13)
Sr1 Sr2 O2b . 7_556 96.53(11)
Sr1 Sr2 O2c . 6_555 39.13(13)
Sr1 Sr2 O2c . 4_455 96.87(12)
Sr1 Sr2 O2c . 8_555 95.73(12)
Sr1 Sr2 Sr1 3_556 7_556 86.76(2)
Sr1 Sr2 Sr1 3_556 7_566 86.54(2)
Sr1 Sr2 Sr2 3_556 3_556 65.97(5)
Sr1 Sr2 Sr2 3_556 7_556 129.68(6)
Sr1 Sr2 Sr2 3_556 7_566 129.54(6)
Sr1 Sr2 W1 3_556 2_555 174.83(5)
Sr1 Sr2 W1 3_556 6_545 96.84(5)
Sr1 Sr2 W1 3_556 6_555 96.66(5)
Sr1 Sr2 W1 3_556 3_556 52.28(2)
Sr1 Sr2 W1 3_556 4_455 121.94(3)
Sr1 Sr2 W1 3_556 8_555 54.25(4)
Sr1 Sr2 W1 3_556 8_565 54.13(4)
Sr1 Sr2 O1a 3_556 7_566 85.39(3)
Sr1 Sr2 O1b 3_556 3_556 39.70(12)
Sr1 Sr2 O1b 3_556 8_565 46.56(11)
Sr1 Sr2 O2a 3_556 2_555 164.6(2)
Sr1 Sr2 O2a 3_556 8_555 85.24(19)
Sr1 Sr2 O2a 3_556 8_565 85.51(17)
Sr1 Sr2 O2b 3_556 . 100.5(2)
Sr1 Sr2 O2b 3_556 3_556 40.77(13)
Sr1 Sr2 O2b 3_556 7_556 128.19(11)
Sr1 Sr2 O2c 3_556 6_555 105.0(2)
Sr1 Sr2 O2c 3_556 4_455 128.13(13)
Sr1 Sr2 O2c 3_556 8_555 42.40(11)
Sr1 Sr2 Sr1 7_556 7_566 86.75(6)
Sr1 Sr2 Sr2 7_556 3_556 129.59(5)
Sr1 Sr2 Sr2 7_556 7_556 66.23(5)
Sr1 Sr2 Sr2 7_556 7_566 129.92(9)
Sr1 Sr2 W1 7_556 2_555 96.91(5)
Sr1 Sr2 W1 7_556 6_545 96.87(5)
Sr1 Sr2 W1 7_556 6_555 175.01(3)
Sr1 Sr2 W1 7_556 3_556 52.55(3)
Sr1 Sr2 W1 7_556 4_455 54.36(3)
Sr1 Sr2 W1 7_556 8_555 54.26(3)
Sr1 Sr2 W1 7_556 8_565 121.83(4)
Sr1 Sr2 O1a 7_556 7_566 41.42(11)
Sr1 Sr2 O1b 7_556 3_556 47.07(12)
Sr1 Sr2 O1b 7_556 8_565 86.30(11)
Sr1 Sr2 O2a 7_556 2_555 100.98(18)
Sr1 Sr2 O2a 7_556 8_555 40.8(2)
Sr1 Sr2 O2a 7_556 8_565 127.80(18)
Sr1 Sr2 O2b 7_556 . 106.50(14)
Sr1 Sr2 O2b 7_556 3_556 127.15(13)
Sr1 Sr2 O2b 7_556 7_556 41.72(11)
Sr1 Sr2 O2c 7_556 6_555 166.20(16)
Sr1 Sr2 O2c 7_556 4_455 85.12(15)
Sr1 Sr2 O2c 7_556 8_555 85.62(14)
Sr1 Sr2 Sr2 7_566 3_556 129.68(5)
Sr1 Sr2 Sr2 7_566 7_556 130.14(9)
Sr1 Sr2 Sr2 7_566 7_566 66.18(5)
Sr1 Sr2 W1 7_566 2_555 97.27(5)
Sr1 Sr2 W1 7_566 6_545 175.16(3)
Sr1 Sr2 W1 7_566 6_555 97.06(5)
Sr1 Sr2 W1 7_566 3_556 52.43(3)
Sr1 Sr2 W1 7_566 4_455 54.20(3)
Sr1 Sr2 W1 7_566 8_555 121.89(4)
Sr1 Sr2 W1 7_566 8_565 53.99(3)
Sr1 Sr2 O1a 7_566 7_566 45.33(11)
Sr1 Sr2 O1b 7_566 3_556 84.56(12)
Sr1 Sr2 O1b 7_566 8_565 39.98(11)
Sr1 Sr2 O2a 7_566 2_555 107.04(19)
Sr1 Sr2 O2a 7_566 8_555 127.2(2)
Sr1 Sr2 O2a 7_566 8_565 41.30(18)
Sr1 Sr2 O2b 7_566 . 165.22(12)
Sr1 Sr2 O2b 7_566 3_556 84.64(16)
Sr1 Sr2 O2b 7_566 7_556 85.64(14)
Sr1 Sr2 O2c 7_566 6_555 100.93(15)
Sr1 Sr2 O2c 7_566 4_455 41.93(13)
Sr1 Sr2 O2c 7_566 8_555 128.67(11)
Sr2 Sr2 Sr2 3_556 7_556 98.81(5)
Sr2 Sr2 Sr2 3_556 7_566 99.08(5)
Sr2 Sr2 W1 3_556 2_555 108.86(3)
Sr2 Sr2 W1 3_556 6_545 49.64(3)
Sr2 Sr2 W1 3_556 6_555 49.59(3)
Sr2 Sr2 W1 3_556 3_556 118.25(7)
Sr2 Sr2 W1 3_556 4_455 172.09(5)
Sr2 Sr2 W1 3_556 8_555 75.66(6)
Sr2 Sr2 W1 3_556 8_565 76.00(6)
Sr2 Sr2 O1a 3_556 7_566 151.29(7)
Sr2 Sr2 O1b 3_556 3_556 96.79(15)
Sr2 Sr2 O1b 3_556 8_565 101.19(14)
Sr2 Sr2 O2a 3_556 2_555 99.1(2)
Sr2 Sr2 O2a 3_556 8_555 93.1(2)
Sr2 Sr2 O2a 3_556 8_565 93.0(2)
Sr2 Sr2 O2b 3_556 . 45.38(19)
Sr2 Sr2 O2b 3_556 3_556 46.77(15)
Sr2 Sr2 O2b 3_556 7_556 144.56(12)
Sr2 Sr2 O2c 3_556 6_555 52.7(2)
Sr2 Sr2 O2c 3_556 4_455 145.14(14)
Sr2 Sr2 O2c 3_556 8_555 45.42(14)
Sr2 Sr2 Sr2 7_556 7_566 99.27(8)
Sr2 Sr2 W1 7_556 2_555 49.64(5)
Sr2 Sr2 W1 7_556 6_545 49.51(5)
Sr2 Sr2 W1 7_556 6_555 108.78(4)
Sr2 Sr2 W1 7_556 3_556 118.79(4)
Sr2 Sr2 W1 7_556 4_455 76.26(7)
Sr2 Sr2 W1 7_556 8_555 75.79(6)
Sr2 Sr2 W1 7_556 8_565 171.93(3)
Sr2 Sr2 O1a 7_556 7_566 98.06(11)
Sr2 Sr2 O1b 7_556 3_556 102.68(11)
Sr2 Sr2 O1b 7_556 8_565 152.38(12)
Sr2 Sr2 O2a 7_556 2_555 45.59(13)
Sr2 Sr2 O2a 7_556 8_555 46.34(18)
Sr2 Sr2 O2a 7_556 8_565 144.67(17)
Sr2 Sr2 O2b 7_556 . 53.72(19)
Sr2 Sr2 O2b 7_556 3_556 145.14(17)
Sr2 Sr2 O2b 7_556 7_556 46.09(12)
Sr2 Sr2 O2c 7_556 6_555 100.27(14)
Sr2 Sr2 O2c 7_556 4_455 92.52(17)
Sr2 Sr2 O2c 7_556 8_555 91.77(14)
Sr2 Sr2 W1 7_566 2_555 50.00(5)
Sr2 Sr2 W1 7_566 6_545 108.98(4)
Sr2 Sr2 W1 7_566 6_555 49.83(5)
Sr2 Sr2 W1 7_566 3_556 118.61(4)
Sr2 Sr2 W1 7_566 4_455 75.90(7)
Sr2 Sr2 W1 7_566 8_555 171.92(3)
Sr2 Sr2 W1 7_566 8_565 75.77(6)
Sr2 Sr2 O1a 7_566 7_566 100.92(11)
Sr2 Sr2 O1b 7_566 3_556 150.50(11)
Sr2 Sr2 O1b 7_566 8_565 96.18(11)
Sr2 Sr2 O2a 7_566 2_555 54.01(13)
Sr2 Sr2 O2a 7_566 8_555 145.1(2)
Sr2 Sr2 O2a 7_566 8_565 45.76(16)
Sr2 Sr2 O2b 7_566 . 99.66(14)
Sr2 Sr2 O2b 7_566 3_556 92.86(15)
Sr2 Sr2 O2b 7_566 7_556 92.69(15)
Sr2 Sr2 O2c 7_566 6_555 46.6(2)
Sr2 Sr2 O2c 7_566 4_455 46.34(14)
Sr2 Sr2 O2c 7_566 8_555 144.27(15)
W1 Sr2 W1 2_555 6_545 79.15(2)
W1 Sr2 W1 2_555 6_555 79.45(2)
W1 Sr2 W1 2_555 3_556 132.88(7)
W1 Sr2 W1 2_555 4_455 63.22(5)
W1 Sr2 W1 2_555 8_555 125.43(4)
W1 Sr2 W1 2_555 8_565 125.77(4)
W1 Sr2 O1a 2_555 7_566 99.77(8)
W1 Sr2 O1b 2_555 3_556 143.91(13)
W1 Sr2 O1b 2_555 8_565 137.08(12)
W1 Sr2 O2a 2_555 2_555 10.5(2)
W1 Sr2 O2a 2_555 8_555 95.15(19)
W1 Sr2 O2a 2_555 8_565 95.03(16)
W1 Sr2 O2b 2_555 . 75.05(18)
W1 Sr2 O2b 2_555 3_556 135.88(12)
W1 Sr2 O2b 2_555 7_556 55.87(11)
W1 Sr2 O2c 2_555 6_555 70.92(19)
W1 Sr2 O2c 2_555 4_455 56.08(13)
W1 Sr2 O2c 2_555 8_555 134.03(11)
W1 Sr2 W1 6_545 6_555 79.15(6)
W1 Sr2 W1 6_545 3_556 132.40(4)
W1 Sr2 W1 6_545 4_455 125.77(5)
W1 Sr2 W1 6_545 8_555 62.94(4)
W1 Sr2 W1 6_545 8_565 125.64(8)
W1 Sr2 O1a 6_545 7_566 138.21(11)
W1 Sr2 O1b 6_545 3_556 100.26(13)
W1 Sr2 O1b 6_545 8_565 143.19(14)
W1 Sr2 O2a 6_545 2_555 69.19(18)
W1 Sr2 O2a 6_545 8_555 56.7(2)
W1 Sr2 O2a 6_545 8_565 135.30(19)
W1 Sr2 O2b 6_545 . 10.20(12)
W1 Sr2 O2b 6_545 3_556 95.64(17)
W1 Sr2 O2b 6_545 7_556 94.93(13)
W1 Sr2 O2c 6_545 6_555 74.88(15)
W1 Sr2 O2c 6_545 4_455 134.98(14)
W1 Sr2 O2c 6_545 8_555 55.08(11)
W1 Sr2 W1 6_555 3_556 132.43(4)
W1 Sr2 W1 6_555 4_455 125.73(5)
W1 Sr2 W1 6_555 8_555 125.26(8)
W1 Sr2 W1 6_555 8_565 63.15(4)
W1 Sr2 O1a 6_555 7_566 142.28(11)
W1 Sr2 O1b 6_555 3_556 136.32(15)
W1 Sr2 O1b 6_555 8_565 98.69(12)
W1 Sr2 O2a 6_555 2_555 74.86(18)
W1 Sr2 O2a 6_555 8_555 135.6(2)
W1 Sr2 O2a 6_555 8_565 56.33(18)
W1 Sr2 O2b 6_555 . 69.35(14)
W1 Sr2 O2b 6_555 3_556 56.70(12)
W1 Sr2 O2b 6_555 7_556 135.13(12)
W1 Sr2 O2c 6_555 6_555 9.08(16)
W1 Sr2 O2c 6_555 4_455 95.55(14)
W1 Sr2 O2c 6_555 8_555 94.44(15)
W1 Sr2 W1 3_556 4_455 69.66(4)
W1 Sr2 W1 3_556 8_555 69.46(2)
W1 Sr2 W1 3_556 8_565 69.28(2)
W1 Sr2 O1a 3_556 7_566 33.158(19)
W1 Sr2 O1b 3_556 3_556 32.29(12)
W1 Sr2 O1b 3_556 8_565 33.89(10)
W1 Sr2 O2a 3_556 2_555 142.4(2)
W1 Sr2 O2a 3_556 8_555 82.62(18)
W1 Sr2 O2a 3_556 8_565 83.22(15)
W1 Sr2 O2b 3_556 . 141.46(15)
W1 Sr2 O2b 3_556 3_556 82.18(13)
W1 Sr2 O2b 3_556 7_556 83.66(11)
W1 Sr2 O2c 3_556 6_555 140.86(14)
W1 Sr2 O2c 3_556 4_455 83.45(12)
W1 Sr2 O2c 3_556 8_555 83.95(11)
W1 Sr2 W1 4_455 8_555 108.61(4)
W1 Sr2 W1 4_455 8_565 108.18(4)
W1 Sr2 O1a 4_455 7_566 36.61(3)
W1 Sr2 O1b 4_455 3_556 90.38(13)
W1 Sr2 O1b 4_455 8_565 85.56(12)
W1 Sr2 O2a 4_455 2_555 73.0(2)
W1 Sr2 O2a 4_455 8_555 87.9(2)
W1 Sr2 O2a 4_455 8_565 87.8(2)
W1 Sr2 O2b 4_455 . 128.7(2)
W1 Sr2 O2b 4_455 3_556 138.58(15)
W1 Sr2 O2b 4_455 7_556 31.84(13)
W1 Sr2 O2c 4_455 6_555 121.6(2)
W1 Sr2 O2c 4_455 4_455 31.12(14)
W1 Sr2 O2c 4_455 8_555 139.83(14)
W1 Sr2 W1 8_555 8_565 108.37(8)
W1 Sr2 O1a 8_555 7_566 86.22(9)
W1 Sr2 O1b 8_555 3_556 37.49(11)
W1 Sr2 O1b 8_555 8_565 90.91(11)
W1 Sr2 O2a 8_555 2_555 120.17(13)
W1 Sr2 O2a 8_555 8_555 31.52(19)
W1 Sr2 O2a 8_555 8_565 139.54(17)
W1 Sr2 O2b 8_555 . 72.27(14)
W1 Sr2 O2b 8_555 3_556 87.94(16)
W1 Sr2 O2b 8_555 7_556 88.40(14)
W1 Sr2 O2c 8_555 6_555 127.3(2)
W1 Sr2 O2c 8_555 4_455 139.20(15)
W1 Sr2 O2c 8_555 8_555 31.65(14)
W1 Sr2 O1a 8_565 7_566 89.20(9)
W1 Sr2 O1b 8_565 3_556 84.22(12)
W1 Sr2 O1b 8_565 8_565 35.66(11)
W1 Sr2 O2a 8_565 2_555 128.45(13)
W1 Sr2 O2a 8_565 8_555 139.07(19)
W1 Sr2 O2a 8_565 8_565 31.79(17)
W1 Sr2 O2b 8_565 . 120.3(2)
W1 Sr2 O2b 8_565 3_556 31.17(16)
W1 Sr2 O2b 8_565 7_556 139.43(13)
W1 Sr2 O2c 8_565 6_555 71.68(14)
W1 Sr2 O2c 8_565 4_455 88.57(15)
W1 Sr2 O2c 8_565 8_555 88.87(15)
O1a Sr2 O1b 7_566 3_556 56.77(14)
O1a Sr2 O1b 7_566 8_565 56.38(13)
O1a Sr2 O2a 7_566 2_555 109.3(2)
O1a Sr2 O2a 7_566 8_555 82.1(2)
O1a Sr2 O2a 7_566 8_565 86.5(2)
O1a Sr2 O2b 7_566 . 147.47(18)
O1a Sr2 O2b 7_566 3_556 111.61(15)
O1a Sr2 O2b 7_566 7_556 54.40(13)
O1a Sr2 O2c 7_566 6_555 144.8(2)
O1a Sr2 O2c 7_566 4_455 56.39(14)
O1a Sr2 O2c 7_566 8_555 111.08(14)
O1b Sr2 O1b 3_556 8_565 56.23(15)
O1b Sr2 O2a 3_556 2_555 146.30(19)
O1b Sr2 O2a 3_556 8_555 57.6(2)
O1b Sr2 O2a 3_556 8_565 108.87(18)
O1b Sr2 O2b 3_556 . 109.17(19)
O1b Sr2 O2b 3_556 3_556 80.20(18)
O1b Sr2 O2b 3_556 7_556 88.56(17)
O1b Sr2 O2c 3_556 6_555 144.4(3)
O1b Sr2 O2c 3_556 4_455 112.77(18)
O1b Sr2 O2c 3_556 8_555 54.51(17)
O1b Sr2 O2a 8_565 2_555 146.3(2)
O1b Sr2 O2a 8_565 8_555 113.4(2)
O1b Sr2 O2a 8_565 8_565 52.74(17)
O1b Sr2 O2b 8_565 . 144.8(2)
O1b Sr2 O2b 8_565 3_556 55.68(18)
O1b Sr2 O2b 8_565 7_556 110.66(17)
O1b Sr2 O2c 8_565 6_555 106.97(17)
O1b Sr2 O2c 8_565 4_455 81.80(17)
O1b Sr2 O2c 8_565 8_555 88.86(16)
O2a Sr2 O2a 2_555 8_555 91.9(2)
O2a Sr2 O2a 2_555 8_565 99.8(2)
O2a Sr2 O2b 2_555 . 64.7(3)
O2a Sr2 O2b 2_555 3_556 131.4(2)
O2a Sr2 O2b 2_555 7_556 61.8(2)
O2a Sr2 O2c 2_555 6_555 65.9(3)
O2a Sr2 O2c 2_555 4_455 66.3(2)
O2a Sr2 O2c 2_555 8_555 124.3(2)
O2a Sr2 O2a 8_555 8_565 165.8(2)
O2a Sr2 O2b 8_555 . 66.8(2)
O2a Sr2 O2b 8_555 3_556 118.6(3)
O2a Sr2 O2b 8_555 7_556 60.6(3)
O2a Sr2 O2c 8_555 6_555 131.5(2)
O2a Sr2 O2c 8_555 4_455 117.9(3)
O2a Sr2 O2c 8_555 8_555 58.2(3)
O2a Sr2 O2b 8_565 . 125.7(2)
O2a Sr2 O2b 8_565 3_556 58.4(2)
O2a Sr2 O2b 8_565 7_556 118.4(2)
O2a Sr2 O2c 8_565 6_555 61.6(2)
O2a Sr2 O2c 8_565 4_455 61.0(2)
O2a Sr2 O2c 8_565 8_555 119.4(2)
O2b Sr2 O2b . 3_556 92.2(3)
O2b Sr2 O2b . 7_556 99.8(2)
O2b Sr2 O2c . 6_555 64.78(19)
O2b Sr2 O2c . 4_455 130.9(2)
O2b Sr2 O2c . 8_555 60.5(2)
O2b Sr2 O2b 3_556 7_556 165.77(16)
O2b Sr2 O2c 3_556 6_555 65.5(2)
O2b Sr2 O2c 3_556 4_455 118.8(2)
O2b Sr2 O2c 3_556 8_555 61.2(2)
O2b Sr2 O2c 7_556 6_555 126.8(2)
O2b Sr2 O2c 7_556 4_455 57.9(2)
O2b Sr2 O2c 7_556 8_555 118.55(19)
O2c Sr2 O2c 6_555 4_455 92.9(2)
O2c Sr2 O2c 6_555 8_555 98.1(2)
O2c Sr2 O2c 4_455 8_555 167.24(16)
Sr1 W1 Sr1 . 5_545 107.36(2)
Sr1 W1 Sr1 . 5_555 107.39(2)
Sr1 W1 Sr2 . 2_555 64.27(3)
Sr1 W1 Sr2 . 6_545 126.52(4)
Sr1 W1 Sr2 . 6_555 126.28(4)
Sr1 W1 Sr2 . 3_556 68.61(5)
Sr1 W1 Sr2 . 4_554 178.93(2)
Sr1 W1 Sr2 . 8_554 72.09(5)
Sr1 W1 Sr2 . 8_564 72.21(5)
Sr1 W1 O1a . 5_545 120.17(2)
Sr1 W1 O1b . . 48.86(16)
Sr1 W1 O1b . 6_545 58.69(16)
Sr1 W1 O2a . . 50.2(3)
Sr1 W1 O2b . 6_555 119.5(3)
Sr1 W1 O2c . . 130.8(3)
Sr1 W1 Sr1 5_545 5_555 107.19(6)
Sr1 W1 Sr2 5_545 2_555 126.55(3)
Sr1 W1 Sr2 5_545 6_545 64.21(4)
Sr1 W1 Sr2 5_545 6_555 126.16(5)
Sr1 W1 Sr2 5_545 3_556 68.53(3)
Sr1 W1 Sr2 5_545 4_554 72.23(3)
Sr1 W1 Sr2 5_545 8_554 72.32(6)
Sr1 W1 Sr2 5_545 8_564 178.930(13)
Sr1 W1 O1a 5_545 5_545 56.54(16)
Sr1 W1 O1b 5_545 . 116.71(14)
Sr1 W1 O1b 5_545 6_545 48.80(16)
Sr1 W1 O2a 5_545 . 120.19(18)
Sr1 W1 O2b 5_545 6_555 131.9(3)
Sr1 W1 O2c 5_545 . 51.77(18)
Sr1 W1 Sr2 5_555 2_555 126.00(3)
Sr1 W1 Sr2 5_555 6_545 125.85(5)
Sr1 W1 Sr2 5_555 6_555 63.89(4)
Sr1 W1 Sr2 5_555 3_556 68.21(3)
Sr1 W1 Sr2 5_555 4_554 71.89(2)
Sr1 W1 Sr2 5_555 8_554 179.053(16)
Sr1 W1 Sr2 5_555 8_564 72.11(6)
Sr1 W1 O1a 5_555 5_545 50.64(16)
Sr1 W1 O1b 5_555 . 58.67(16)
Sr1 W1 O1b 5_555 6_545 123.16(14)
Sr1 W1 O2a 5_555 . 131.40(18)
Sr1 W1 O2b 5_555 6_555 50.35(18)
Sr1 W1 O2c 5_555 . 120.9(3)
Sr2 W1 Sr2 2_555 6_545 79.45(4)
Sr2 W1 Sr2 2_555 6_555 79.15(4)
Sr2 W1 Sr2 2_555 3_556 132.88(6)
Sr2 W1 Sr2 2_555 4_554 116.78(4)
Sr2 W1 Sr2 2_555 8_554 54.57(4)
Sr2 W1 Sr2 2_555 8_564 54.23(4)
Sr2 W1 O1a 2_555 5_545 174.47(9)
Sr2 W1 O1b 2_555 . 96.81(15)
Sr2 W1 O1b 2_555 6_545 98.55(14)
Sr2 W1 O2a 2_555 . 15.4(3)
Sr2 W1 O2b 2_555 6_555 85.7(2)
Sr2 W1 O2c 2_555 . 92.1(2)
Sr2 W1 Sr2 6_545 6_555 79.15(5)
Sr2 W1 Sr2 6_545 3_556 132.73(4)
Sr2 W1 Sr2 6_545 4_554 54.27(4)
Sr2 W1 Sr2 6_545 8_554 54.74(6)
Sr2 W1 Sr2 6_545 8_564 116.85(4)
Sr2 W1 O1a 6_545 5_545 99.17(11)
Sr2 W1 O1b 6_545 . 175.32(16)
Sr2 W1 O1b 6_545 6_545 92.13(16)
Sr2 W1 O2a 6_545 . 86.7(3)
Sr2 W1 O2b 6_545 6_555 93.8(2)
Sr2 W1 O2c 6_545 . 13.4(2)
Sr2 W1 Sr2 6_555 3_556 132.10(4)
Sr2 W1 Sr2 6_555 4_554 54.23(4)
Sr2 W1 Sr2 6_555 8_554 117.06(4)
Sr2 W1 Sr2 6_555 8_564 54.36(6)
Sr2 W1 O1a 6_555 5_545 95.34(11)
Sr2 W1 O1b 6_555 . 103.03(16)
Sr2 W1 O1b 6_555 6_545 171.24(15)
Sr2 W1 O2a 6_555 . 93.9(2)
Sr2 W1 O2b 6_555 6_555 15.17(18)
Sr2 W1 O2c 6_555 . 85.8(2)
Sr2 W1 Sr2 3_556 4_554 110.34(5)
Sr2 W1 Sr2 3_556 8_554 110.84(3)
Sr2 W1 Sr2 3_556 8_564 110.42(3)
Sr2 W1 O1a 3_556 5_545 51.65(5)
Sr2 W1 O1b 3_556 . 48.50(14)
Sr2 W1 O1b 3_556 6_545 55.24(14)
Sr2 W1 O2a 3_556 . 118.5(3)
Sr2 W1 O2b 3_556 6_555 118.08(17)
Sr2 W1 O2c 3_556 . 119.99(18)
Sr2 W1 Sr2 4_554 8_554 108.61(5)
Sr2 W1 Sr2 4_554 8_564 108.18(5)
Sr2 W1 O1a 4_554 5_545 58.77(3)
Sr2 W1 O1b 4_554 . 130.36(16)
Sr2 W1 O1b 4_554 6_545 120.95(16)
Sr2 W1 O2a 4_554 . 130.8(3)
Sr2 W1 O2b 4_554 6_555 60.7(3)
Sr2 W1 O2c 4_554 . 49.7(3)
Sr2 W1 Sr2 8_554 8_564 108.37(7)
Sr2 W1 O1a 8_554 5_545 128.86(16)
Sr2 W1 O1b 8_554 . 120.76(17)
Sr2 W1 O1b 8_554 6_545 55.90(14)
Sr2 W1 O2a 8_554 . 48.91(19)
Sr2 W1 O2b 8_554 6_555 130.59(18)
Sr2 W1 O2c 8_554 . 59.5(3)
Sr2 W1 O1a 8_564 5_545 122.74(16)
Sr2 W1 O1b 8_564 . 62.25(15)
Sr2 W1 O1b 8_564 6_545 130.84(17)
Sr2 W1 O2a 8_564 . 60.35(18)
Sr2 W1 O2b 8_564 6_555 48.3(3)
Sr2 W1 O2c 8_564 . 129.26(18)
O1a W1 O1b 5_545 . 84.82(17)
O1a W1 O1b 5_545 6_545 86.82(18)
O1a W1 O2a 5_545 . 169.9(3)
O1a W1 O2b 5_545 6_555 89.0(3)
O1a W1 O2c 5_545 . 87.0(3)
O1b W1 O1b . 6_545 85.6(2)
O1b W1 O2a . . 89.0(3)
O1b W1 O2b . 6_555 88.8(3)
O1b W1 O2c . . 168.5(2)
O1b W1 O2a 6_545 . 84.7(3)
O1b W1 O2b 6_545 6_555 173.3(2)
O1b W1 O2c 6_545 . 85.8(3)
O2a W1 O2b . 6_555 98.9(3)
O2a W1 O2c . . 97.9(4)
O2b W1 O2c 6_555 . 99.2(3)
Sr1 O1a Sr1 . 1_565 180.0(5)
Sr1 O1a Sr2 . 7_566 88.17(11)
Sr1 O1a Sr2 . 8_564 88.17(11)
Sr1 O1a W1 . 5_455 87.05(16)
Sr1 O1a W1 . 6_555 87.05(16)
Sr1 O1a Sr2 1_565 7_566 91.83(11)
Sr1 O1a Sr2 1_565 8_564 91.83(11)
Sr1 O1a W1 1_565 5_455 92.95(16)
Sr1 O1a W1 1_565 6_555 92.95(16)
Sr2 O1a Sr2 7_566 8_564 176.3(2)
Sr2 O1a W1 7_566 5_455 95.19(5)
Sr2 O1a W1 7_566 6_555 84.62(5)
Sr2 O1a W1 8_564 5_455 84.62(5)
Sr2 O1a W1 8_564 6_555 95.19(5)
W1 O1a W1 5_455 6_555 174.1(3)
Sr1 O1b Sr1 . 5_555 175.1(2)
Sr1 O1b Sr2 . 3_556 96.26(19)
Sr1 O1b Sr2 . 8_564 90.81(16)
Sr1 O1b W1 . . 95.36(19)
Sr1 O1b W1 . 6_555 94.2(2)
Sr1 O1b Sr2 5_555 3_556 88.36(15)
Sr1 O1b Sr2 5_555 8_564 84.51(15)
Sr1 O1b W1 5_555 . 85.6(2)
Sr1 O1b W1 5_555 6_555 84.29(17)
Sr2 O1b Sr2 3_556 8_564 172.6(2)
Sr2 O1b W1 3_556 . 99.2(2)
Sr2 O1b W1 3_556 6_555 86.61(18)
Sr2 O1b W1 8_564 . 82.09(18)
Sr2 O1b W1 8_564 6_555 90.86(17)
W1 O1b W1 . 6_555 168.2(3)
Sr1 O2a Sr2 . 2_555 104.7(3)
Sr1 O2a Sr2 . 8_554 99.5(3)
Sr1 O2a Sr2 . 8_564 91.2(2)
Sr1 O2a W1 . . 98.4(3)
Sr2 O2a Sr2 2_555 8_554 88.1(2)
Sr2 O2a Sr2 2_555 8_564 80.23(18)
Sr2 O2a W1 2_555 . 154.1(5)
Sr2 O2a Sr2 8_554 8_564 165.8(3)
Sr2 O2a W1 8_554 . 99.6(3)
Sr2 O2a W1 8_564 . 87.9(2)
Sr1 O2b Sr2 . . 103.7(3)
Sr1 O2b Sr2 . 3_556 99.9(2)
Sr1 O2b Sr2 . 7_556 90.5(3)
Sr1 O2b W1 . 6_545 98.4(2)
Sr2 O2b Sr2 . 3_556 87.85(19)
Sr2 O2b Sr2 . 7_556 80.2(2)
Sr2 O2b W1 . 6_545 154.6(3)
Sr2 O2b Sr2 3_556 7_556 165.8(2)
Sr2 O2b W1 3_556 6_545 100.5(4)
Sr2 O2b W1 7_556 6_545 87.5(3)
Sr1 O2c Sr2 5_545 6_545 103.4(2)
Sr1 O2c Sr2 5_545 4_554 97.8(3)
Sr1 O2c Sr2 5_545 8_554 91.0(2)
Sr1 O2c W1 5_545 . 97.2(2)
Sr2 O2c Sr2 6_545 4_554 87.1(3)
Sr2 O2c Sr2 6_545 8_554 81.88(18)
Sr2 O2c W1 6_545 . 157.5(4)
Sr2 O2c Sr2 4_554 8_554 167.2(2)
Sr2 O2c W1 4_554 . 99.1(3)
Sr2 O2c W1 8_554 . 88.9(4)

loop_
_geom_bond_atom_site_label_1
_geom_bond_atom_site_label_2
_geom_bond_site_symmetry_2
_geom_bond_distance
Sr1 Sr2 . 4.2197(14)
Sr1 Sr2 2_555 4.2197(14)
Sr1 Sr2 3_556 4.059(3)
Sr1 Sr2 7_556 4.042(4)
Sr1 Sr2 7_566 4.059(4)
Sr1 Sr2 4_454 4.059(3)
Sr1 Sr2 8_554 4.042(4)
Sr1 Sr2 8_564 4.059(4)
Sr1 W1 . 3.4481(17)
Sr1 W1 5_445 3.456(4)
Sr1 W1 5_455 3.457(4)
Sr1 W1 2_555 3.4481(17)
Sr1 W1 6_545 3.456(4)
Sr1 W1 6_555 3.457(4)
Sr1 O1a 1_545 2.676(7)
Sr1 O1a . 2.888(8)
Sr1 O1b . 2.608(6)
Sr1 O1b 5_445 2.961(6)
Sr1 O1b 2_555 2.608(6)
Sr1 O1b 6_545 2.961(6)
Sr1 O2a . 2.680(10)
Sr1 O2a 2_555 2.680(10)
Sr1 O2b . 2.690(6)
Sr1 O2b 2_555 2.690(6)
Sr1 O2c 5_455 2.737(6)
Sr1 O2c 6_555 2.737(6)
Sr2 Sr2 3_556 3.669(4)
Sr2 Sr2 7_556 3.659(4)
Sr2 Sr2 7_566 3.643(4)
Sr2 W1 2_555 4.353(3)
Sr2 W1 6_545 4.380(4)
Sr2 W1 6_555 4.353(3)
Sr2 W1 3_556 3.7406(13)
Sr2 W1 4_455 3.430(3)
Sr2 W1 8_555 3.421(4)
Sr2 W1 8_565 3.440(4)
Sr2 O1a 7_566 2.9457(18)
Sr2 O1b 3_556 2.838(5)
Sr2 O1b 8_565 3.074(5)
Sr2 O2a 2_555 2.649(8)
Sr2 O2a 8_555 2.615(7)
Sr2 O2a 8_565 2.992(8)
Sr2 O2b . 2.675(7)
Sr2 O2b 3_556 2.614(9)
Sr2 O2b 7_556 2.993(9)
Sr2 O2c 6_555 2.640(6)
Sr2 O2c 4_455 2.651(9)
Sr2 O2c 8_555 2.948(9)
W1 O1a 5_545 2.0543(13)
W1 O1b . 2.025(6)
W1 O1b 6_545 2.086(6)
W1 O2a . 1.814(9)
W1 O2b 6_555 1.811(7)
W1 O2c . 1.796(7)
